data_2206090
loop_
_publ_author_name
'Timofte, Tudor'
'Babai, Arash'
'Meyer, Gerd'
'Mudring, Anja-Verena'

_publ_section_title
;
 Praseodymium triiodide nonahydrate
;
_journal_issue 6
_journal_name_full 'Acta Crystallographica Section E'
_journal_page_first i94
_journal_page_last i95
_journal_paper_doi 10.1107/S1600536805012857
_journal_volume 61
_journal_year 2005
_chemical_formula_iupac 'Pr I3, 9H2 0'
_chemical_formula_structural '(Pr (H2 O)9) I3'
_chemical_formula_sum 'H18 I3 O9 Pr'
_chemical_formula_weight 683.75
_chemical_name_common 'praseodymium triiodide nona-hydrate'
_chemical_name_systematic
;
praseodymium triiodide nonahydrate
;
_space_group_IT_number 59
_symmetry_cell_setting orthorhombic
_symmetry_space_group_name_Hall '-P 2ab 2a'
_symmetry_space_group_name_H-M 'P m m n :2'
_atom_sites_solution_primary direct
_atom_sites_solution_secondary difmap
_audit_creation_method SHELXL-97
_cell_angle_alpha 90.00
_cell_angle_beta 90.00
_cell_angle_gamma 90.00
_cell_formula_units_Z 2
_cell_length_a 11.720(2)
_cell_length_b 8.0163(15)
_cell_length_c 8.952(2)
_cell_measurement_reflns_used 2000
_cell_measurement_temperature 298(2)
_cell_measurement_theta_max 27.72
_cell_measurement_theta_min 1.9
_cell_volume 841.0(3)
_computing_cell_refinement
;
X-AREA
;
_computing_data_collection
;
X-AREA (Stoe & Cie, 2002)
;
_computing_data_reduction
;
X-AREA
;
_computing_molecular_graphics 'DIAMOND (Brandenburg, 1996)'
_computing_publication_material SHELXL97
_computing_structure_refinement 'SHELXL97 (Sheldrick, 1997)'
_computing_structure_solution 'SHELXS97 (Sheldrick, 1997)'
_diffrn_ambient_temperature 298(2)
_diffrn_detector_area_resol_mean 'not measured'
_diffrn_measured_fraction_theta_full 0.916
_diffrn_measured_fraction_theta_max 0.916
_diffrn_measurement_device_type 'Stoe IPDS-I'
_diffrn_measurement_method \f
_diffrn_radiation_monochromator graphite
_diffrn_radiation_source 'fine-focus sealed tube'
_diffrn_radiation_type MoK\a
_diffrn_radiation_wavelength 0.71073
_diffrn_reflns_av_R_equivalents 0.0722
_diffrn_reflns_av_sigmaI/netI 0.0425
_diffrn_reflns_limit_h_max 15
_diffrn_reflns_limit_h_min -15
_diffrn_reflns_limit_k_max 9
_diffrn_reflns_limit_k_min -9
_diffrn_reflns_limit_l_max 11
_diffrn_reflns_limit_l_min -11
_diffrn_reflns_number 8456
_diffrn_reflns_theta_full 27.72
_diffrn_reflns_theta_max 27.72
_diffrn_reflns_theta_min 1.9
_diffrn_standards_decay_% 0
_diffrn_standards_interval_count 0
_diffrn_standards_interval_time 0
_diffrn_standards_number 0
_exptl_absorpt_coefficient_mu 8.416
_exptl_absorpt_correction_T_max 0.6065
_exptl_absorpt_correction_T_min 0.1507
_exptl_absorpt_correction_type numerical
_exptl_absorpt_process_details 'X-RED (Stoe & Cie, 2002) and X-SHAPE (Stoe & Cie, 1999)'
_exptl_crystal_colour 'pale yellow to green'
_exptl_crystal_density_diffrn 2.700
_exptl_crystal_density_meas ?
_exptl_crystal_density_method .
_exptl_crystal_description irregular
_exptl_crystal_F_000 616
_exptl_crystal_size_max 0.30
_exptl_crystal_size_mid 0.10
_exptl_crystal_size_min 0.05
_refine_diff_density_max 1.120
_refine_diff_density_min -1.617
_refine_ls_extinction_coef 0.030(3)
_refine_ls_extinction_expression Fc^*^=kFc[1+0.001xFc^2^\l^3^/sin(2\q)]^-1/4^
_refine_ls_extinction_method SHELXL97
_refine_ls_goodness_of_fit_ref 1.087
_refine_ls_hydrogen_treatment undef
_refine_ls_matrix_type full
_refine_ls_number_parameters 41
_refine_ls_number_reflns 1016
_refine_ls_number_restraints 0
_refine_ls_restrained_S_all 1.087
_refine_ls_R_factor_all 0.0574
_refine_ls_R_factor_gt 0.0501
_refine_ls_shift/su_max 0.000
_refine_ls_shift/su_mean 0.000
_refine_ls_structure_factor_coef Fsqd
_refine_ls_weighting_details 'w = 1/[\s^2^(Fo^2^)+(0.0732P)^2^+3.5369P] where P = (Fo^2^+2Fc^2^)/3'
_refine_ls_weighting_scheme calc
_refine_ls_wR_factor_gt 0.1300
_refine_ls_wR_factor_ref 0.1362
_reflns_number_gt 870
_reflns_number_total 1016
_reflns_threshold_expression I>2\s(I)
_cod_data_source_file wm6064.cif
_cod_data_source_block I
_cod_original_cell_volume 841.1(3)
_cod_original_sg_symbol_H-M 'P m m n'
_cod_database_code 2206090
_cod_database_fobs_code 2206090

loop_
_symmetry_equiv_pos_as_xyz
'x, y, z'
'-x+1/2, -y+1/2, z'
'x+1/2, -y, -z'
'-x, y+1/2, -z'
'-x, -y, -z'
'x-1/2, y-1/2, -z'
'-x-1/2, y, z'
'x, -y-1/2, z'

loop_
_atom_site_label
_atom_site_fract_x
_atom_site_fract_y
_atom_site_fract_z
_atom_site_U_iso_or_equiv
_atom_site_adp_type
_atom_site_calc_flag
_atom_site_refinement_flags
_atom_site_occupancy
_atom_site_type_symbol
Pr 0.2500 0.2500 0.33185(8) 0.0438(3) Uani d S 1 Pr
I1 0.00245(6) 0.7500 0.17176(8) 0.0658(4) Uani d S 1 I
I2 0.2500 0.7500 -0.29036(15) 0.0647(4) Uani d S 1 I
O1 0.0570(6) 0.2500 0.2053(9) 0.069(2) Uani d S 1 O
O2 0.2500 0.0422(12) 0.1196(10) 0.074(2) Uani d S 1 O
O3 0.3788(4) 0.4737(8) 0.4354(6) 0.0663(16) Uani d . 1 O
O4 0.2500 0.2500 0.6158(12) 0.064(3) Uani d S 1 O

loop_
_atom_site_aniso_label
_atom_site_aniso_U_11
_atom_site_aniso_U_22
_atom_site_aniso_U_33
_atom_site_aniso_U_12
_atom_site_aniso_U_13
_atom_site_aniso_U_23
Pr 0.0313(4) 0.0669(6) 0.0333(4) 0.000 0.000 0.000
I1 0.0653(6) 0.0916(8) 0.0405(5) 0.000 -0.0033(3) 0.000
I2 0.0541(6) 0.0834(9) 0.0567(7) 0.000 0.000 0.000
O1 0.054(4) 0.104(7) 0.048(4) 0.000 -0.016(3) 0.000
O2 0.061(4) 0.096(7) 0.064(5) 0.000 0.000 -0.017(5)
O3 0.053(3) 0.088(5) 0.057(3) -0.016(2) 0.002(2) -0.004(3)
O4 0.050(5) 0.101(9) 0.041(5) 0.000 0.000 0.000

loop_
_atom_type_symbol
_atom_type_description
_atom_type_scat_dispersion_real
_atom_type_scat_dispersion_imag
_atom_type_scat_source
H H 0.0000 0.0000 'International Tables Vol C Tables 4.2.6.8 and 6.1.1.4'
O O 0.0106 0.0060 'International Tables Vol C Tables 4.2.6.8 and 6.1.1.4'
I I -0.4742 1.8119 'International Tables Vol C Tables 4.2.6.8 and 6.1.1.4'
Pr Pr -0.2180 2.8214 'International Tables Vol C Tables 4.2.6.8 and 6.1.1.4'

loop_
_geom_angle_atom_site_label_1
_geom_angle_atom_site_label_2
_geom_angle_atom_site_label_3
_geom_angle_site_symmetry_1
_geom_angle_site_symmetry_3
_geom_angle
O3 Pr O3 . 7_655 73.6(3)
O3 Pr O3 . 2 136.9(3)
O3 Pr O3 7_655 2 90.7(3)
O3 Pr O3 . 8_565 90.7(3)
O3 Pr O3 7_655 8_565 136.9(3)
O3 Pr O3 2 8_565 73.6(3)
O3 Pr O2 . . 138.20(16)
O3 Pr O2 7_655 . 138.20(16)
O3 Pr O2 2 . 78.9(2)
O3 Pr O2 8_565 . 78.9(2)
O3 Pr O2 . 2 78.9(2)
O3 Pr O2 7_655 2 78.9(2)
O3 Pr O2 2 2 138.20(16)
O3 Pr O2 8_565 2 138.20(16)
O2 Pr O2 . 2 82.5(4)
O3 Pr O1 . . 134.43(14)
O3 Pr O1 7_655 . 68.24(17)
O3 Pr O1 2 . 68.24(17)
O3 Pr O1 8_565 . 134.43(14)
O2 Pr O1 . . 70.32(15)
O2 Pr O1 2 . 70.32(15)
O3 Pr O1 . 2 68.24(17)
O3 Pr O1 7_655 2 134.43(14)
O3 Pr O1 2 2 134.43(14)
O3 Pr O1 8_565 2 68.24(17)
O2 Pr O1 . 2 70.32(15)
O2 Pr O1 2 2 70.32(15)
O1 Pr O1 . 2 126.8(4)
O3 Pr O4 . . 68.43(13)
O3 Pr O4 7_655 . 68.43(13)
O3 Pr O4 2 . 68.43(13)
O3 Pr O4 8_565 . 68.43(13)
O2 Pr O4 . . 138.8(2)
O2 Pr O4 2 . 138.8(2)
O1 Pr O4 . . 116.60(19)
O1 Pr O4 2 . 116.60(19)

loop_
_geom_bond_atom_site_label_1
_geom_bond_atom_site_label_2
_geom_bond_site_symmetry_2
_geom_bond_distance
_geom_bond_publ_flag
Pr O3 . 2.520(6) yes
Pr O3 7_655 2.520(6) ?
Pr O3 2 2.520(6) ?
Pr O3 8_565 2.520(6) ?
Pr O2 . 2.527(9) yes
Pr O2 2 2.527(9) ?
Pr O1 . 2.530(7) yes
Pr O1 2 2.530(7) ?
Pr O4 . 2.542(11) yes
